data_7014464
loop_
_publ_author_name
'Duan, Hai-Bao'
'Zhao, Hai-Rong'
'Ren, Xiao-Ming'
'Zhou, Hong'
'Tian, Zheng-Fang'
'Jin, Wan-Qin'

_publ_section_title
;
 Inorganic-organic hybrid compounds based on face-sharing octahedral
 [PbI(3)](\\infty ) chains: self-assemblies, crystal structures, and
 ferroelectric, photoluminescence properties.
;
_journal_issue 8
_journal_name_full 'Dalton transactions (Cambridge, England : 2003)'
_journal_page_first 1672
_journal_page_last 1683
_journal_paper_doi 10.1039/c0dt00875c
_journal_volume 40
_journal_year 2011
_chemical_formula_sum 'C12 H10 Cl I3 N2 Pb'
_chemical_formula_weight 805.56
_chemical_name_systematic
;
?
;
_space_group_IT_number 14
_symmetry_cell_setting monoclinic
_symmetry_space_group_name_Hall '-P 2ybc'
_symmetry_space_group_name_H-M 'P 1 21/c 1'
_atom_sites_solution_hydrogens geom
_atom_sites_solution_primary direct
_atom_sites_solution_secondary difmap
_audit_creation_method SHELXL-97
_cell_angle_alpha 90.00
_cell_angle_beta 90.884(2)
_cell_angle_gamma 90.00
_cell_formula_units_Z 4
_cell_length_a 13.8862(16)
_cell_length_b 16.3785(19)
_cell_length_c 7.8922(9)
_cell_measurement_reflns_used 3338
_cell_measurement_temperature 296(2)
_cell_measurement_theta_max 26.3912
_cell_measurement_theta_min 2.4871
_cell_volume 1794.7(4)
_computing_cell_refinement 'Bruker SMART'
_computing_data_collection 'Bruker SMART'
_computing_data_reduction 'Bruker SAINT'
_computing_structure_refinement 'SHELXL-97 (Sheldrick, 1997)'
_computing_structure_solution 'SHELXS-97 (Sheldrick, 1990)'
_diffrn_ambient_temperature 293(2)
_diffrn_measured_fraction_theta_full 0.999
_diffrn_measured_fraction_theta_max 0.999
_diffrn_measurement_device_type 'Smart CCD area detector'
_diffrn_measurement_method 'phi and omega scans'
_diffrn_radiation_monochromator graphite
_diffrn_radiation_source 'fine-focus sealed tube'
_diffrn_radiation_type MoK\a
_diffrn_radiation_wavelength 0.71073
_diffrn_reflns_av_R_equivalents 0.0382
_diffrn_reflns_av_sigmaI/netI 0.0345
_diffrn_reflns_limit_h_max 16
_diffrn_reflns_limit_h_min -16
_diffrn_reflns_limit_k_max 19
_diffrn_reflns_limit_k_min -18
_diffrn_reflns_limit_l_max 9
_diffrn_reflns_limit_l_min -9
_diffrn_reflns_number 13303
_diffrn_reflns_theta_full 25.50
_diffrn_reflns_theta_max 25.50
_diffrn_reflns_theta_min 1.47
_exptl_absorpt_coefficient_mu 14.699
_exptl_absorpt_correction_T_max 0.1570
_exptl_absorpt_correction_T_min 0.0299
_exptl_absorpt_correction_type multi-scan
_exptl_absorpt_process_details 'SADABS(Bruker, 2000)'
_exptl_crystal_colour yellow
_exptl_crystal_density_diffrn 2.981
_exptl_crystal_density_method 'not measured'
_exptl_crystal_description neddle
_exptl_crystal_F_000 1416
_exptl_crystal_size_max 0.8
_exptl_crystal_size_mid 0.3
_exptl_crystal_size_min 0.2
_refine_diff_density_max 1.781
_refine_diff_density_min -0.660
_refine_diff_density_rms 0.151
_refine_ls_extinction_method none
_refine_ls_goodness_of_fit_ref 0.998
_refine_ls_hydrogen_treatment constr
_refine_ls_matrix_type full
_refine_ls_number_parameters 172
_refine_ls_number_reflns 3330
_refine_ls_number_restraints 0
_refine_ls_restrained_S_all 0.998
_refine_ls_R_factor_all 0.0463
_refine_ls_R_factor_gt 0.0279
_refine_ls_shift/su_max 0.001
_refine_ls_shift/su_mean 0.000
_refine_ls_structure_factor_coef Fsqd
_refine_ls_weighting_details 'calc w=1/[\s^2^(Fo^2^)+(0.0323P)^2^+0.0000P] where P=(Fo^2^+2Fc^2^)/3'
_refine_ls_weighting_scheme calc
_refine_ls_wR_factor_gt 0.0625
_refine_ls_wR_factor_ref 0.0681
_reflns_number_gt 2495
_reflns_number_total 3330
_reflns_threshold_expression >2sigma(I)
_cod_data_source_file C0DT00875C.TXT
_cod_data_source_block pcl-780410
_cod_original_sg_symbol_H-M 'P 21/c'
_cod_database_code 7014464

loop_
_symmetry_equiv_pos_as_xyz
'x, y, z'
'-x, y+1/2, -z+1/2'
'-x, -y, -z'
'x, -y-1/2, z-1/2'

loop_
_atom_site_label
_atom_site_type_symbol
_atom_site_fract_x
_atom_site_fract_y
_atom_site_fract_z
_atom_site_U_iso_or_equiv
_atom_site_adp_type
_atom_site_occupancy
_atom_site_symmetry_multiplicity
_atom_site_calc_flag
_atom_site_refinement_flags
_atom_site_disorder_assembly
_atom_site_disorder_group
Pb1 Pb 0.130967(18) 0.748668(15) 1.06451(3) 0.03852(10) Uani 1 1 d . . .
I1 I -0.02706(3) 0.66643(3) 0.80629(6) 0.04647(14) Uani 1 1 d . . .
I2 I 0.28951(3) 0.67211(3) 0.81390(6) 0.04952(14) Uani 1 1 d . . .
I3 I 0.12686(3) 0.90544(3) 0.81933(5) 0.04564(14) Uani 1 1 d . . .
Cl1 Cl 0.46095(19) 0.61714(15) 0.1542(3) 0.0806(7) Uani 1 1 d . . .
N1 N 0.7479(4) 0.6100(3) 1.0553(7) 0.0461(15) Uani 1 1 d . . .
N2 N 0.6903(5) 0.6268(4) 0.9094(8) 0.0574(17) Uani 1 1 d . . .
C1 C 0.7438(6) 0.6686(4) 1.1722(10) 0.057(2) Uani 1 1 d . . .
H1 H 0.7045 0.7138 1.1543 0.069 Uiso 1 1 calc R . .
C2 C 0.7976(7) 0.6622(5) 1.3190(12) 0.071(3) Uani 1 1 d . . .
H2 H 0.7946 0.7033 1.3999 0.086 Uiso 1 1 calc R . .
C3 C 0.8547(6) 0.5969(5) 1.3471(11) 0.064(2) Uani 1 1 d . . .
H3 H 0.8912 0.5926 1.4465 0.077 Uiso 1 1 calc R . .
C4 C 0.8580(6) 0.5366(5) 1.2255(10) 0.064(2) Uani 1 1 d . . .
H4 H 0.8955 0.4903 1.2435 0.077 Uiso 1 1 calc R . .
C5 C 0.8060(6) 0.5453(5) 1.0788(10) 0.057(2) Uani 1 1 d . . .
H5 H 0.8107 0.5060 0.9942 0.068 Uiso 1 1 calc R . .
C6 C 0.6835(5) 0.5732(5) 0.7955(10) 0.056(2) Uani 1 1 d . . .
H6 H 0.7165 0.5243 0.8107 0.067 Uiso 1 1 calc R . .
C7 C 0.6264(5) 0.5842(5) 0.6417(10) 0.052(2) Uani 1 1 d . . .
C8 C 0.5638(6) 0.6505(4) 0.6209(10) 0.0522(19) Uani 1 1 d . . .
H8 H 0.5560 0.6877 0.7087 0.063 Uiso 1 1 calc R . .
C9 C 0.5140(6) 0.6604(5) 0.4711(11) 0.062(2) Uani 1 1 d . . .
H9 H 0.4725 0.7045 0.4566 0.075 Uiso 1 1 calc R . .
C10 C 0.5258(5) 0.6049(5) 0.3423(10) 0.055(2) Uani 1 1 d . . .
C11 C 0.5862(5) 0.5382(4) 0.3598(10) 0.052(2) Uani 1 1 d . . .
H11 H 0.5924 0.5007 0.2721 0.063 Uiso 1 1 calc R . .
C12 C 0.6364(5) 0.5286(5) 0.5081(10) 0.053(2) Uani 1 1 d . . .
H12 H 0.6779 0.4844 0.5210 0.064 Uiso 1 1 calc R . .

loop_
_atom_site_aniso_label
_atom_site_aniso_U_11
_atom_site_aniso_U_22
_atom_site_aniso_U_33
_atom_site_aniso_U_23
_atom_site_aniso_U_13
_atom_site_aniso_U_12
Pb1 0.04519(17) 0.04321(17) 0.02712(15) 0.00062(11) -0.00068(11) 0.00103(12)
I1 0.0436(3) 0.0508(3) 0.0451(3) -0.0026(2) 0.0030(2) -0.0075(2)
I2 0.0411(3) 0.0627(3) 0.0447(3) -0.0037(2) -0.0024(2) 0.0105(2)
I3 0.0598(3) 0.0370(3) 0.0401(3) 0.0012(2) -0.0003(2) -0.0071(2)
Cl1 0.0830(17) 0.0867(17) 0.0714(15) 0.0201(13) -0.0195(13) 0.0038(13)
N1 0.049(4) 0.037(3) 0.052(4) 0.002(3) 0.005(3) 0.000(3)
N2 0.063(5) 0.048(4) 0.061(4) 0.005(3) -0.005(4) 0.011(3)
C1 0.075(6) 0.040(5) 0.057(5) -0.003(4) 0.020(5) -0.005(4)
C2 0.087(7) 0.057(6) 0.071(6) -0.019(5) 0.013(5) -0.018(5)
C3 0.061(6) 0.070(6) 0.060(5) -0.002(5) -0.004(4) -0.010(5)
C4 0.076(6) 0.063(6) 0.054(5) 0.002(4) -0.003(5) 0.016(5)
C5 0.068(6) 0.049(5) 0.053(5) -0.011(4) -0.003(4) 0.011(4)
C6 0.051(5) 0.054(5) 0.063(5) -0.002(4) -0.003(4) 0.011(4)
C7 0.047(5) 0.056(5) 0.053(5) 0.011(4) 0.005(4) -0.003(4)
C8 0.052(5) 0.040(4) 0.064(5) -0.001(4) 0.002(4) 0.005(4)
C9 0.063(6) 0.051(5) 0.073(6) 0.007(4) 0.000(5) 0.007(4)
C10 0.046(5) 0.058(5) 0.062(5) 0.020(4) 0.000(4) -0.001(4)
C11 0.050(5) 0.048(5) 0.059(5) -0.003(4) 0.008(4) 0.005(4)
C12 0.042(5) 0.055(5) 0.062(5) -0.001(4) -0.001(4) 0.007(4)

loop_
_atom_type_symbol
_atom_type_description
_atom_type_scat_dispersion_real
_atom_type_scat_dispersion_imag
_atom_type_scat_source
C C 0.0033 0.0016 'International Tables Vol C Tables 4.2.6.8 and 6.1.1.4'
H H 0.0000 0.0000 'International Tables Vol C Tables 4.2.6.8 and 6.1.1.4'
N N 0.0061 0.0033 'International Tables Vol C Tables 4.2.6.8 and 6.1.1.4'
Cl Cl 0.1484 0.1585 'International Tables Vol C Tables 4.2.6.8 and 6.1.1.4'
I I -0.4742 1.8119 'International Tables Vol C Tables 4.2.6.8 and 6.1.1.4'
Pb Pb -3.3944 10.1111 'International Tables Vol C Tables 4.2.6.8 and 6.1.1.4'

loop_
_geom_angle_atom_site_label_1
_geom_angle_atom_site_label_2
_geom_angle_atom_site_label_3
_geom_angle
_geom_angle_site_symmetry_1
_geom_angle_site_symmetry_3
_geom_angle_publ_flag
I2 Pb1 I3 92.974(15) 4_576 . ?
I2 Pb1 I3 87.280(15) 4_576 4_576 ?
I3 Pb1 I3 177.436(17) . 4_576 ?
I2 Pb1 I2 93.723(18) 4_576 . ?
I3 Pb1 I2 86.992(15) . . ?
I3 Pb1 I2 95.540(15) 4_576 . ?
I2 Pb1 I1 85.968(16) 4_576 4_576 ?
I3 Pb1 I1 90.331(15) . 4_576 ?
I3 Pb1 I1 87.141(14) 4_576 4_576 ?
I2 Pb1 I1 177.286(14) . 4_576 ?
I2 Pb1 I1 178.877(15) 4_576 . ?
I3 Pb1 I1 87.036(15) . . ?
I3 Pb1 I1 92.760(15) 4_576 . ?
I2 Pb1 I1 85.156(16) . . ?
I1 Pb1 I1 95.155(18) 4_576 . ?
Pb1 I1 Pb1 74.683(13) 4_575 . ?
Pb1 I2 Pb1 75.584(14) 4_575 . ?
Pb1 I3 Pb1 75.533(13) . 4_575 ?
C1 N1 C5 120.3(7) . . ?
C1 N1 N2 113.1(6) . . ?
C5 N1 N2 126.6(6) . . ?
C6 N2 N1 118.6(6) . . ?
N1 C1 C2 120.0(8) . . ?
C3 C2 C1 120.7(8) . . ?
C2 C3 C4 118.6(9) . . ?
C5 C4 C3 119.6(8) . . ?
N1 C5 C4 120.6(7) . . ?
N2 C6 C7 123.0(7) . . ?
C8 C7 C12 119.0(7) . . ?
C8 C7 C6 121.7(7) . . ?
C12 C7 C6 119.3(7) . . ?
C9 C8 C7 119.9(8) . . ?
C8 C9 C10 119.6(8) . . ?
C9 C10 C11 121.9(8) . . ?
C9 C10 Cl1 119.3(6) . . ?
C11 C10 Cl1 118.8(7) . . ?
C12 C11 C10 118.6(7) . . ?
C11 C12 C7 121.1(7) . . ?

loop_
_geom_bond_atom_site_label_1
_geom_bond_atom_site_label_2
_geom_bond_distance
_geom_bond_site_symmetry_2
_geom_bond_publ_flag
Pb1 I2 3.2047(6) 4_576 ?
Pb1 I3 3.2152(6) . ?
Pb1 I3 3.2284(6) 4_576 ?
Pb1 I2 3.2350(6) . ?
Pb1 I1 3.2434(6) 4_576 ?
Pb1 I1 3.2627(6) . ?
I1 Pb1 3.2434(6) 4_575 ?
I2 Pb1 3.2047(6) 4_575 ?
I3 Pb1 3.2284(6) 4_575 ?
Cl1 C10 1.736(8) . ?
N1 C1 1.333(8) . ?
N1 C5 1.343(9) . ?
N1 N2 1.419(8) . ?
N2 C6 1.259(9) . ?
C1 C2 1.373(12) . ?
C2 C3 1.347(11) . ?
C3 C4 1.378(10) . ?
C4 C5 1.363(10) . ?
C6 C7 1.451(10) . ?
C7 C8 1.398(10) . ?
C7 C12 1.402(10) . ?
C8 C9 1.370(11) . ?
C9 C10 1.376(11) . ?
C10 C11 1.383(10) . ?
C11 C12 1.362(9) . ?
